data_7712062
loop_
_publ_author_name
'Fu, Yiran'
'Wang, Xue'
'Ju, Yu'
'Zheng, Zhaofa'
'Jian, Jie'
'Li, Zi-Jian'
'Jin, Chan'
'Wang, Jian-Qiang'
'Lin, Jian'

_publ_section_title
;
 A robust thorium-organic framework as a bifunctional platform for iodine
 adsorption and Cr(VI) sensitization.
;
_journal_issue 5
_journal_name_full 'Dalton transactions (Cambridge, England : 2003)'
_journal_page_first 1177
_journal_page_last 1181
_journal_paper_doi 10.1039/d2dt03623a
_journal_volume 52
_journal_year 2023
_chemical_formula_moiety 'C80 H51 N2 O19 Th3, 6[C3H7NO], 4[H2O],1[NO3]'
_chemical_formula_sum 'C98 H101 N9 O32 Th3'
_chemical_formula_weight 2613.03
_space_group_crystal_system monoclinic
_space_group_IT_number 12
_space_group_name_Hall '-C 2y'
_space_group_name_H-M_alt 'C 1 2/m 1'
_atom_sites_solution_hydrogens geom
_atom_sites_solution_primary dual
_audit_creation_date 2022-12-31
_audit_creation_method
;
Olex2 1.5
(compiled 2022.04.07 svn.rca3783a0 for OlexSys, GUI svn.r6498)
;
_audit_update_record
;
2022-12-31 deposited with the CCDC.	2023-01-06 downloaded from the CCDC.
;
_cell_angle_alpha 90
_cell_angle_beta 120.8550(10)
_cell_angle_gamma 90
_cell_formula_units_Z 8
_cell_length_a 41.8616(9)
_cell_length_b 26.5661(6)
_cell_length_c 25.9164(6)
_cell_measurement_reflns_used 9871
_cell_measurement_temperature 120.0
_cell_measurement_theta_max 27.468
_cell_measurement_theta_min 2.308
_cell_volume 24742.4(10)
_computing_cell_refinement 'SAINT V8.40B (?, 2016)'
_computing_data_reduction 'SAINT V8.40B (?, 2016)'
_computing_molecular_graphics 'Olex2 1.5 (Dolomanov et al., 2009)'
_computing_publication_material 'Olex2 1.5 (Dolomanov et al., 2009)'
_computing_structure_refinement 'SHELXL 2014/7 (Sheldrick, 2015)'
_computing_structure_solution 'SHELXT 2014/5 (Sheldrick, 2014)'
_diffrn_ambient_temperature 120.0
_diffrn_measured_fraction_theta_full 0.999
_diffrn_measured_fraction_theta_max 0.998
_diffrn_measurement_device_type 'Bruker D8-Venture'
_diffrn_measurement_method '\f and \w scans'
_diffrn_radiation_type MoK\a
_diffrn_radiation_wavelength 0.71073
_diffrn_reflns_av_R_equivalents 0.1063
_diffrn_reflns_av_unetI/netI 0.0595
_diffrn_reflns_Laue_measured_fraction_full 0.999
_diffrn_reflns_Laue_measured_fraction_max 0.998
_diffrn_reflns_limit_h_max 54
_diffrn_reflns_limit_h_min -48
_diffrn_reflns_limit_k_max 34
_diffrn_reflns_limit_k_min -34
_diffrn_reflns_limit_l_max 33
_diffrn_reflns_limit_l_min -33
_diffrn_reflns_number 215420
_diffrn_reflns_point_group_measured_fraction_full 0.999
_diffrn_reflns_point_group_measured_fraction_max 0.998
_diffrn_reflns_theta_full 25.242
_diffrn_reflns_theta_max 27.512
_diffrn_reflns_theta_min 2.057
_diffrn_source_current 1.4
_diffrn_source_power 0.07
_diffrn_source_voltage 50.0
_diffrn_standards_number 0
_exptl_absorpt_coefficient_mu 3.667
_exptl_absorpt_correction_T_max 0.9198
_exptl_absorpt_correction_T_min 0.7842
_exptl_absorpt_correction_type numerical
_exptl_absorpt_process_details
;
SADABS-2016/2 (Bruker,2016/2) was used for absorption correction.
wR2(int) was 0.1594 before and 0.0897 after correction.
The Ratio of minimum to maximum transmission is 0.8526.
The \l/2 correction factor is Not present.
;
_exptl_crystal_colour 'dark yellow'
_exptl_crystal_colour_modifier dark
_exptl_crystal_colour_primary yellow
_exptl_crystal_density_diffrn 1.403
_exptl_crystal_description block
_exptl_crystal_F_000 10224
_exptl_crystal_size_max 0.171
_exptl_crystal_size_mid 0.095
_exptl_crystal_size_min 0.066
_refine_diff_density_max 2.529
_refine_diff_density_min -1.628
_refine_diff_density_rms 0.146
_refine_ls_extinction_method none
_refine_ls_goodness_of_fit_ref 1.062
_refine_ls_hydrogen_treatment constr
_refine_ls_matrix_type full
_refine_ls_number_parameters 913
_refine_ls_number_reflns 29042
_refine_ls_number_restraints 1647
_refine_ls_restrained_S_all 1.063
_refine_ls_R_factor_all 0.0703
_refine_ls_R_factor_gt 0.0477
_refine_ls_shift/su_max 0.003
_refine_ls_shift/su_mean 0.000
_refine_ls_structure_factor_coef Fsqd
_refine_ls_weighting_details 'w=1/[\s^2^(Fo^2^)+(0.0568P)^2^+171.3201P] where P=(Fo^2^+2Fc^2^)/3'
_refine_ls_weighting_scheme calc
_refine_ls_wR_factor_gt 0.1307
_refine_ls_wR_factor_ref 0.1405
_reflns_Friedel_coverage 0.000
_reflns_number_gt 19542
_reflns_number_total 29042
_reflns_threshold_expression 'I > 2\s(I)'
_cod_data_source_file d2dt03623a2.cif
_cod_data_source_block Th-TCBPA
_cod_depositor_comments 'Adding full bibliography for 7712062.cif.'
_cod_database_code 7712062
_shelx_shelxl_version_number 2014/7
_shelx_space_group_comment
;
The symmetry employed for this shelxl refinement is uniquely defined
by the following loop, which should always be used as a source of
symmetry information in preference to the above space-group names.
They are only intended as comments.
;
_shelx_estimated_absorpt_t_max 0.794
_shelx_estimated_absorpt_t_min 0.573
_olex2_refinement_description
;
1. Restrained distances
 C39-C36
 1.51 with sigma of 0.02
 C38-C30 \\sim C30-C34
 with sigma of 0.02
 C31-C33 \\sim C33-C29
 with sigma of 0.01
2. Uiso/Uaniso restraints and constraints
All non-hydrogen atoms have similar U: within 2A with sigma of 0.02 and sigma
for terminal atoms of 0.04 within 2A
3. Rigid body (RIGU) restrains
 All non-hydrogen atoms
 with sigma for 1-2 distances of 0.002 and sigma for 1-3 distances of 0.002
4.a Me refined with riding coordinates:
 C80(H80A,H80B,H80C)
4.b Aromatic/amide H refined with riding coordinates:
 C22(H22), C61(H61), C55(H55), C25(H25), C21(H21), C24(H24), C46(H46),
 C42(H42), C68(H68), C37(H37), C38(H38), C34(H34), C35(H35), C28(H28), C29(H29),
  C31(H31), C32(H32), C19(H19), C12(H12), C18(H18), C58(H58), C51(H51),
 C52(H52), C76(H76), C77(H77), C73(H73), C74(H74), C45(H45), C43(H43), C63(H63),
  C67(H67), C16(H16), C3(H3), C57(H57), C49(H49), C4(H4), C13(H13), C7(H7),
 C71(H71), C10(H10), C54(H54), C9(H9), C70(H70), C6(H6), C60(H60), C48(H48),
 C64(H64), C15(H15)
4.c Fitted hexagon refined as free rotating group:
 C36(C37,C38,C33,C34,C35), C27(C28,C29,C30,C31,C32), C75(C76,C77,C72,C73,C74)
;
_smtbx_masks_void_probe_radius 1.2
_smtbx_masks_void_truncation_radius 1.2
_olex2_submission_special_instructions 'No special instructions were received'

loop_
_space_group_symop_operation_xyz
'x, y, z'
'-x, y, -z'
'x+1/2, y+1/2, z'
'-x+1/2, y+1/2, -z'
'-x, -y, -z'
'x, -y, z'
'-x+1/2, -y+1/2, -z'
'x+1/2, -y+1/2, z'

loop_
_atom_site_label
_atom_site_type_symbol
_atom_site_fract_x
_atom_site_fract_y
_atom_site_fract_z
_atom_site_U_iso_or_equiv
_atom_site_adp_type
_atom_site_occupancy
_atom_site_site_symmetry_order
_atom_site_calc_flag
_atom_site_refinement_flags_posn
_atom_site_refinement_flags_adp
_atom_site_refinement_flags_occupancy
_atom_site_disorder_assembly
_atom_site_disorder_group
Th1 Th 0.69821(2) 0.5000 0.38854(2) 0.02623(8) Uani 1 2 d S TU P . .
Th2 Th 0.84133(2) 0.5000 0.42585(2) 0.02541(8) Uani 1 2 d S TU P . .
Th3 Th 0.74892(2) 0.57474(2) 0.32085(2) 0.02881(7) Uani 1 1 d . U . . .
Th4 Th 0.79035(2) 0.57381(2) 0.49453(2) 0.02682(7) Uani 1 1 d . U . . .
O18 O 0.72218(18) 0.5000 0.3256(3) 0.0331(13) Uani 1 2 d S TU P . .
O19 O 0.73021(13) 0.41795(18) 0.3971(2) 0.0327(10) Uani 1 1 d . U . . .
O10 O 0.38307(15) 0.9366(2) 0.4991(2) 0.0504(14) Uani 1 1 d . U . . .
O3 O 0.35106(15) 0.0583(2) 0.3615(2) 0.0461(13) Uani 1 1 d . U . . .
O16 O 0.79870(12) 0.55974(18) 0.41493(19) 0.0290(9) Uani 1 1 d . U . . .
O1 O 0.65308(14) 0.4436(3) 0.3100(2) 0.0578(15) Uani 1 1 d . U . . .
O17 O 0.83125(18) 0.5000 0.5160(3) 0.0317(13) Uani 1 2 d S TU P . .
O8 O 0.68774(15) 0.5565(2) 0.4540(2) 0.0446(12) Uani 1 1 d . U . . .
O21 O 0.9126(2) 0.5000 0.4431(4) 0.090(4) Uani 1 2 d S TU P . .
O15 O 0.75709(16) 0.5000 0.4714(2) 0.0242(11) Uani 1 2 d S TU P . .
O11 O 0.72671(17) 0.6392(2) 1.2308(2) 0.0525(14) Uani 1 1 d . U . . .
O7 O 0.74150(15) 0.5937(2) 0.5184(2) 0.0443(12) Uani 1 1 d . U . . .
O22 O 0.78276(15) 0.5000 0.3176(2) 0.0235(12) Uani 1 2 d S TU P . .
O4 O 0.29941(15) 0.1039(2) 0.3039(2) 0.0475(13) Uani 1 1 d . U . . .
O20 O 0.6277(3) 0.5000 0.3698(5) 0.093(3) Uani 1 2 d S TU P . .
O14 O 0.7600(2) 0.6641(2) 0.3576(3) 0.0675(17) Uani 1 1 d . U . . .
O13 O 0.7812(3) 0.6636(3) 0.4626(4) 0.097(2) Uani 1 1 d . U . . .
O9 O 0.35396(15) 0.8930(2) 0.5354(2) 0.0534(15) Uani 1 1 d . U . . .
O2 O 0.68091(16) 0.4032(3) 0.2688(3) 0.072(2) Uani 1 1 d . U . . .
O12 O 0.72388(15) 0.5582(2) 1.2106(2) 0.0468(13) Uani 1 1 d . U . . .
O6 O 0.32174(15) 0.0590(2) -0.3951(2) 0.0498(14) Uani 1 1 d . U . . .
O5 O 0.3104(2) 0.1383(3) -0.4171(3) 0.089(2) Uani 1 1 d . U . . .
C65 C 0.3824(2) 0.9042(4) 0.5333(4) 0.0506(18) Uani 1 1 d . U . . .
C26 C 0.3301(2) 0.0863(3) 0.3162(3) 0.0420(15) Uani 1 1 d . U . . .
C40 C 0.7080(2) 0.5811(3) 0.5003(4) 0.0416(15) Uani 1 1 d . U . . .
N1 N 0.6075(2) 0.6882(3) 0.7594(3) 0.0656(19) Uani 1 1 d . U . . .
C78 C 0.7183(2) 0.6044(3) 1.1942(3) 0.0451(16) Uani 1 1 d . U . . .
C62 C 0.4162(2) 0.8730(4) 0.5702(4) 0.0519(19) Uani 1 1 d . U . . .
C1 C 0.6555(2) 0.4107(4) 0.2775(4) 0.058(2) Uani 1 1 d . U . . .
C22 C 0.3775(2) 0.0800(3) 0.2845(3) 0.0481(18) Uani 1 1 d . U . . .
H22 H 0.3914 0.0578 0.3173 0.058 Uiso 1 1 calc R U . . .
C23 C 0.3447(2) 0.1018(3) 0.2756(3) 0.0417(15) Uani 1 1 d . U . . .
C53 C 0.5767(2) 0.7212(4) 0.7326(3) 0.0537(18) Uani 1 1 d . U . . .
C2 C 0.6193(2) 0.3824(5) 0.2362(4) 0.078(3) Uani 1 1 d . U . . .
C79 C 0.7643(5) 0.6849(5) 0.4021(7) 0.121(4) Uani 1 1 d . U . . .
C61 C 0.4453(3) 0.8751(5) 0.5599(5) 0.086(3) Uani 1 1 d . U . . .
H61 H 0.4432 0.8957 0.5284 0.104 Uiso 1 1 calc R U . . .
C55 C 0.5466(2) 0.7949(4) 0.6733(4) 0.063(2) Uani 1 1 d . U . . .
H55 H 0.5477 0.8241 0.6531 0.076 Uiso 1 1 calc R U . . .
C56 C 0.5143(2) 0.7837(3) 0.6741(3) 0.0468(17) Uani 1 1 d . U . . .
C41 C 0.6926(2) 0.5944(3) 0.5386(4) 0.0473(17) Uani 1 1 d . U . . .
C47 C 0.6493(2) 0.6368(4) 0.6500(4) 0.063(2) Uani 1 1 d . U . . .
C59 C 0.4809(2) 0.8160(3) 0.6397(3) 0.0468(18) Uani 1 1 d . U . . .
C11 C 0.4575(3) 0.2302(4) 0.0784(4) 0.070(2) Uani 1 1 d . U . . .
C25 C 0.3387(2) 0.1450(4) 0.1907(4) 0.055(2) Uani 1 1 d . U . . .
H25 H 0.3247 0.1676 0.1584 0.066 Uiso 1 1 calc R U . . .
C44 C 0.6644(2) 0.6228(4) 0.6128(3) 0.0537(19) Uani 1 1 d . U . . .
N2 N 0.4274(2) 0.1961(3) 0.0522(3) 0.0645(19) Uani 1 1 d . U . . .
C21 C 0.3898(2) 0.0908(4) 0.2455(3) 0.0487(18) Uani 1 1 d . U . . .
H21 H 0.4115 0.0744 0.2510 0.058 Uiso 1 1 calc R U . . .
C8 C 0.5197(3) 0.2924(5) 0.1353(4) 0.081(3) Uani 1 1 d . U . . .
C24 C 0.3259(2) 0.1324(4) 0.2299(4) 0.054(2) Uani 1 1 d . U . . .
H24 H 0.3031 0.1464 0.2230 0.065 Uiso 1 1 calc R U . . .
C39 C 0.3218(3) 0.1009(5) -0.3795(4) 0.077(2) Uani 1 1 d D U . . .
C20 C 0.3716(2) 0.1247(3) 0.1987(3) 0.0443(16) Uani 1 1 d . U . . .
C5 C 0.5541(3) 0.3236(5) 0.1687(5) 0.093(3) Uani 1 1 d . U . . .
C46 C 0.7151(3) 0.6202(4) 0.5938(4) 0.058(2) Uani 1 1 d . U . . .
H46 H 0.7403 0.6279 0.6069 0.070 Uiso 1 1 calc R U . . .
C17 C 0.3861(2) 0.1395(3) 0.1597(3) 0.0449(17) Uani 1 1 d . U . . .
C69 C 0.6537(3) 0.6513(4) 0.9415(3) 0.063(2) Uani 1 1 d . U . . .
C42 C 0.6579(3) 0.5822(4) 0.5239(4) 0.066(2) Uani 1 1 d . U . . .
H42 H 0.6430 0.5628 0.4887 0.080 Uiso 1 1 calc R U . . .
C68 C 0.6402(3) 0.6981(4) 0.9206(4) 0.069(2) Uani 1 1 d . U . . .
H68 H 0.6402 0.7226 0.9474 0.083 Uiso 1 1 calc R U . . .
C14 C 0.4133(2) 0.1755(4) 0.0874(3) 0.055(2) Uani 1 1 d . U . . .
C36 C 0.3377(2) 0.1161(4) -0.3138(2) 0.093(3) Uani 1 1 d DG U . . .
C37 C 0.3344(3) 0.1639(3) -0.2954(3) 0.158(5) Uani 1 1 d G U . . .
H37 H 0.3219 0.1897 -0.3244 0.190 Uiso 1 1 calc R U . . .
C38 C 0.3493(3) 0.1741(3) -0.2347(3) 0.162(5) Uani 1 1 d DG U . . .
H38 H 0.3470 0.2068 -0.2221 0.194 Uiso 1 1 calc R U . . .
C33 C 0.3675(3) 0.1364(3) -0.1923(2) 0.109(3) Uani 1 1 d DG U . . .
C34 C 0.3709(3) 0.0885(3) -0.2107(3) 0.134(4) Uani 1 1 d DG U . . .
H34 H 0.3833 0.0627 -0.1817 0.161 Uiso 1 1 calc R U . . .
C35 C 0.3559(3) 0.0783(3) -0.2714(4) 0.122(4) Uani 1 1 d G U . . .
H35 H 0.3582 0.0456 -0.2840 0.147 Uiso 1 1 calc R U . . .
C27 C 0.41231(18) 0.1786(3) -0.00769(19) 0.064(2) Uani 1 1 d G U . . .
C28 C 0.4100(2) 0.1278(2) -0.0222(2) 0.100(3) Uani 1 1 d G U . . .
H28 H 0.4182 0.1031 0.0085 0.119 Uiso 1 1 calc R U . . .
C29 C 0.3955(2) 0.1133(2) -0.0816(3) 0.113(4) Uani 1 1 d DG U . . .
H29 H 0.3939 0.0786 -0.0915 0.135 Uiso 1 1 calc R U . . .
C30 C 0.3835(2) 0.1495(2) -0.12654(19) 0.091(3) Uani 1 1 d DG U . . .
C31 C 0.3858(2) 0.2003(2) -0.1120(2) 0.097(3) Uani 1 1 d DG U . . .
H31 H 0.3776 0.2250 -0.1427 0.117 Uiso 1 1 calc R U . . .
C32 C 0.4002(2) 0.2148(2) -0.0526(3) 0.097(3) Uani 1 1 d G U . . .
H32 H 0.4018 0.2495 -0.0427 0.116 Uiso 1 1 calc R U . . .
C19 C 0.3757(2) 0.1673(4) 0.0636(3) 0.051(2) Uani 1 1 d . U . . .
H19 H 0.3589 0.1738 0.0222 0.061 Uiso 1 1 calc R U . . .
C66 C 0.6238(2) 0.6757(4) 0.8211(3) 0.061(2) Uani 1 1 d . U . . .
C12 C 0.4822(3) 0.2329(5) 0.0585(4) 0.087(3) Uani 1 1 d . U . . .
H12 H 0.4780 0.2135 0.0248 0.104 Uiso 1 1 calc R U . . .
C18 C 0.3622(2) 0.1499(3) 0.0987(3) 0.0459(18) Uani 1 1 d . U . . .
H18 H 0.3362 0.1449 0.0812 0.055 Uiso 1 1 calc R U . . .
C58 C 0.5460(3) 0.7125(4) 0.7355(4) 0.068(2) Uani 1 1 d . U . . .
H58 H 0.5457 0.6847 0.7582 0.081 Uiso 1 1 calc R U . . .
C50 C 0.6218(2) 0.6697(4) 0.7238(3) 0.066(2) Uani 1 1 d . U . . .
C51 C 0.5978(3) 0.6612(5) 0.6630(4) 0.086(3) Uani 1 1 d . U . . .
H51 H 0.5717 0.6659 0.6457 0.103 Uiso 1 1 calc R U . . .
C52 C 0.6121(3) 0.6454(5) 0.6268(4) 0.081(3) Uani 1 1 d . U . . .
H52 H 0.5954 0.6406 0.5849 0.097 Uiso 1 1 calc R U . . .
C75 C 0.7005(2) 0.6152(2) 1.12792(18) 0.057(2) Uani 1 1 d G U . . .
C76 C 0.6928(2) 0.57689(18) 1.0866(3) 0.096(4) Uani 1 1 d G U . . .
H76 H 0.6982 0.5429 1.0997 0.115 Uiso 1 1 calc R U . . .
C77 C 0.6773(2) 0.5883(2) 1.0260(2) 0.099(4) Uani 1 1 d G U . . .
H77 H 0.6721 0.5622 0.9977 0.119 Uiso 1 1 calc R U . . .
C72 C 0.6695(2) 0.6380(2) 1.00679(18) 0.067(2) Uani 1 1 d G U . . .
C73 C 0.6772(3) 0.67631(19) 1.0481(3) 0.110(4) Uani 1 1 d G U . . .
H73 H 0.6719 0.7103 1.0350 0.132 Uiso 1 1 calc R U . . .
C74 C 0.6927(2) 0.6649(2) 1.1087(2) 0.107(4) Uani 1 1 d G U . . .
H74 H 0.6980 0.6910 1.1370 0.128 Uiso 1 1 calc R U . . .
C45 C 0.6998(2) 0.6344(4) 0.6292(4) 0.060(2) Uani 1 1 d . U . . .
H45 H 0.7148 0.6526 0.6655 0.072 Uiso 1 1 calc R U . . .
C43 C 0.6427(3) 0.5977(5) 0.5598(4) 0.072(3) Uani 1 1 d . U . . .
H43 H 0.6175 0.5906 0.5468 0.086 Uiso 1 1 calc R U . . .
C63 C 0.4182(2) 0.8401(4) 0.6126(4) 0.066(3) Uani 1 1 d . U . . .
H63 H 0.3974 0.8357 0.6175 0.079 Uiso 1 1 calc R U . . .
C67 C 0.6264(3) 0.7107(4) 0.8611(4) 0.067(2) Uani 1 1 d . U . . .
H67 H 0.6188 0.7443 0.8481 0.081 Uiso 1 1 calc R U . . .
C16 C 0.4238(2) 0.1463(4) 0.1840(4) 0.064(2) Uani 1 1 d . U . . .
H16 H 0.4405 0.1392 0.2253 0.077 Uiso 1 1 calc R U . . .
C3 C 0.5877(3) 0.3921(6) 0.2386(5) 0.111(4) Uani 1 1 d . U . . .
H3 H 0.5885 0.4184 0.2641 0.133 Uiso 1 1 calc R U . . .
C57 C 0.5145(2) 0.7434(4) 0.7057(4) 0.057(2) Uani 1 1 d . U . . .
H57 H 0.4930 0.7357 0.7078 0.069 Uiso 1 1 calc R U . . .
C49 C 0.6589(3) 0.6591(5) 0.7491(4) 0.077(3) Uani 1 1 d . U . . .
H49 H 0.6756 0.6644 0.7908 0.092 Uiso 1 1 calc R U . . .
C4 C 0.5551(3) 0.3657(6) 0.2061(6) 0.115(4) Uani 1 1 d . U . . .
H4 H 0.5336 0.3745 0.2078 0.138 Uiso 1 1 calc R U . . .
C13 C 0.5128(3) 0.2634(5) 0.0869(4) 0.090(3) Uani 1 1 d . U . . .
H13 H 0.5298 0.2645 0.0728 0.108 Uiso 1 1 calc R U . . .
C7 C 0.6182(3) 0.3459(5) 0.1979(5) 0.095(3) Uani 1 1 d . U . . .
H7 H 0.6391 0.3408 0.1934 0.114 Uiso 1 1 calc R U . . .
C71 C 0.6360(3) 0.6258(5) 0.8420(4) 0.078(3) Uani 1 1 d . U . . .
H71 H 0.6340 0.6003 0.8147 0.094 Uiso 1 1 calc R U . . .
C10 C 0.4624(3) 0.2623(4) 0.1223(4) 0.075(3) Uani 1 1 d . U . . .
H10 H 0.4444 0.2635 0.1342 0.090 Uiso 1 1 calc R U . . .
C54 C 0.5777(2) 0.7626(4) 0.7028(4) 0.068(2) Uani 1 1 d . U . . .
H54 H 0.5996 0.7700 0.7018 0.081 Uiso 1 1 calc R U . . .
C9 C 0.4927(3) 0.2931(5) 0.1499(4) 0.082(3) Uani 1 1 d . U . . .
H9 H 0.4950 0.3156 0.1801 0.099 Uiso 1 1 calc R U . . .
C70 C 0.6507(3) 0.6146(5) 0.9016(4) 0.083(3) Uani 1 1 d . U . . .
H70 H 0.6588 0.5813 0.9156 0.100 Uiso 1 1 calc R U . . .
C6 C 0.5860(3) 0.3161(6) 0.1652(5) 0.105(4) Uani 1 1 d . U . . .
H6 H 0.5860 0.2901 0.1401 0.126 Uiso 1 1 calc R U . . .
C60 C 0.4782(3) 0.8471(5) 0.5955(5) 0.082(3) Uani 1 1 d . U . . .
H60 H 0.4984 0.8498 0.5887 0.099 Uiso 1 1 calc R U . . .
C48 C 0.6721(3) 0.6407(4) 0.7134(4) 0.069(3) Uani 1 1 d . U . . .
H48 H 0.6973 0.6304 0.7320 0.083 Uiso 1 1 calc R U . . .
C64 C 0.4505(2) 0.8134(4) 0.6481(4) 0.067(3) Uani 1 1 d . U . . .
H64 H 0.4521 0.7925 0.6791 0.080 Uiso 1 1 calc R U . . .
C15 C 0.4376(2) 0.1635(4) 0.1482(3) 0.064(2) Uani 1 1 d . U . . .
H15 H 0.4637 0.1672 0.1651 0.077 Uiso 1 1 calc R U . . .
C80 C 0.7626(7) 0.7436(6) 0.4095(9) 0.228(10) Uani 1 1 d . U . . .
H80A H 0.7670 0.7510 0.4497 0.342 Uiso 1 1 calc R U . . .
H80B H 0.7817 0.7600 0.4043 0.342 Uiso 1 1 calc R U . . .
H80C H 0.7380 0.7561 0.3791 0.342 Uiso 1 1 calc R U . . .

loop_
_atom_site_aniso_label
_atom_site_aniso_U_11
_atom_site_aniso_U_22
_atom_site_aniso_U_33
_atom_site_aniso_U_23
_atom_site_aniso_U_13
_atom_site_aniso_U_12
Th1 0.02454(16) 0.0383(2) 0.01823(15) 0.000 0.01269(13) 0.000
Th2 0.01885(15) 0.0424(2) 0.01719(15) 0.000 0.01081(13) 0.000
Th3 0.03241(13) 0.03700(15) 0.02288(12) 0.01182(10) 0.01839(10) 0.00922(11)
Th4 0.03412(13) 0.02979(13) 0.02200(12) -0.00832(9) 0.01830(10) -0.00725(10)
O18 0.037(3) 0.042(3) 0.026(3) 0.000 0.021(2) 0.000
O19 0.040(2) 0.038(2) 0.031(2) -0.0063(18) 0.026(2) -0.0099(18)
O10 0.049(3) 0.064(3) 0.046(3) 0.016(2) 0.029(3) 0.029(2)
O3 0.048(3) 0.060(3) 0.037(2) -0.001(2) 0.026(2) -0.024(2)
O16 0.028(2) 0.037(2) 0.0235(18) -0.0032(16) 0.0148(16) -0.0065(16)
O1 0.036(2) 0.099(4) 0.036(2) -0.028(2) 0.017(2) -0.031(2)
O17 0.038(3) 0.038(3) 0.026(3) 0.000 0.022(2) 0.000
O8 0.052(3) 0.053(3) 0.048(2) -0.003(2) 0.039(2) 0.009(2)
O21 0.045(4) 0.190(12) 0.024(4) 0.000 0.008(3) 0.000
O15 0.028(2) 0.028(3) 0.018(2) 0.000 0.0137(19) 0.000
O11 0.074(4) 0.059(3) 0.027(2) 0.017(2) 0.027(2) 0.012(3)
O7 0.058(2) 0.044(3) 0.051(3) -0.007(2) 0.042(2) 0.008(2)
O22 0.019(2) 0.038(3) 0.016(2) 0.000 0.011(2) 0.000
O4 0.059(3) 0.056(3) 0.046(3) 0.007(2) 0.040(2) -0.009(2)
O20 0.067(4) 0.142(8) 0.082(5) 0.000 0.046(4) 0.000
O14 0.113(5) 0.035(3) 0.078(3) 0.007(2) 0.066(3) -0.003(3)
O13 0.146(6) 0.054(3) 0.115(4) 0.000(3) 0.084(4) -0.010(3)
O9 0.044(3) 0.070(4) 0.049(3) 0.029(3) 0.026(2) 0.032(2)
O2 0.047(3) 0.119(5) 0.060(4) -0.049(4) 0.034(3) -0.046(3)
O12 0.051(3) 0.055(3) 0.029(2) 0.013(2) 0.016(2) 0.003(2)
O6 0.051(3) 0.071(3) 0.025(2) -0.019(2) 0.017(2) -0.010(3)
O5 0.122(6) 0.085(4) 0.070(4) -0.017(3) 0.058(4) -0.008(4)
C65 0.040(3) 0.068(4) 0.049(4) 0.024(3) 0.027(3) 0.032(3)
C26 0.052(3) 0.046(4) 0.038(3) -0.006(2) 0.031(2) -0.019(2)
C40 0.057(3) 0.039(3) 0.046(3) 0.003(2) 0.038(2) 0.013(2)
N1 0.064(3) 0.114(5) 0.031(2) 0.024(2) 0.033(2) 0.058(3)
C78 0.053(4) 0.057(3) 0.032(2) 0.015(2) 0.027(3) 0.008(3)
C62 0.042(3) 0.067(4) 0.050(3) 0.020(3) 0.026(3) 0.029(3)
C1 0.043(3) 0.100(5) 0.033(3) -0.027(3) 0.022(3) -0.035(3)
C22 0.044(3) 0.072(5) 0.037(3) 0.008(3) 0.027(3) -0.005(3)
C23 0.044(3) 0.053(4) 0.037(3) -0.001(3) 0.028(2) -0.017(3)
C53 0.050(3) 0.089(4) 0.029(3) 0.015(3) 0.026(3) 0.040(3)
C2 0.049(3) 0.136(6) 0.062(4) -0.061(5) 0.038(3) -0.055(3)
C79 0.216(10) 0.067(4) 0.103(4) -0.001(3) 0.098(5) 0.007(5)
C61 0.061(3) 0.124(7) 0.090(5) 0.071(5) 0.051(4) 0.058(4)
C55 0.047(3) 0.092(5) 0.054(4) 0.025(4) 0.027(3) 0.031(3)
C56 0.044(3) 0.067(4) 0.030(3) 0.013(3) 0.019(2) 0.029(3)
C41 0.055(3) 0.060(4) 0.044(3) 0.003(3) 0.037(3) 0.018(3)
C47 0.059(3) 0.105(6) 0.037(3) 0.005(3) 0.033(3) 0.034(3)
C59 0.039(3) 0.063(4) 0.038(3) 0.017(3) 0.020(2) 0.027(3)
C11 0.068(4) 0.116(5) 0.043(3) -0.042(4) 0.041(3) -0.060(4)
C25 0.055(3) 0.080(5) 0.044(3) 0.015(3) 0.035(3) 0.000(3)
C44 0.050(3) 0.087(5) 0.037(3) -0.001(3) 0.031(3) 0.019(3)
N2 0.064(3) 0.110(4) 0.030(2) -0.030(2) 0.032(2) -0.056(3)
C21 0.044(3) 0.074(4) 0.037(3) 0.004(3) 0.027(3) -0.009(3)
C8 0.066(4) 0.139(6) 0.061(4) -0.061(5) 0.048(3) -0.066(4)
C24 0.054(4) 0.072(5) 0.051(3) 0.014(3) 0.039(3) -0.001(3)
C39 0.096(6) 0.083(4) 0.060(3) -0.025(3) 0.046(4) -0.016(3)
C20 0.044(3) 0.062(4) 0.033(3) -0.002(3) 0.025(2) -0.013(3)
C5 0.070(4) 0.157(7) 0.079(5) -0.079(5) 0.058(4) -0.072(4)
C46 0.061(4) 0.081(5) 0.053(3) -0.008(3) 0.044(3) 0.009(3)
C17 0.043(3) 0.067(5) 0.032(2) -0.002(3) 0.024(2) -0.013(3)
C69 0.078(5) 0.086(4) 0.030(3) 0.021(2) 0.031(3) 0.038(4)
C42 0.057(3) 0.109(6) 0.050(4) -0.014(4) 0.039(3) 0.006(3)
C68 0.090(6) 0.091(4) 0.032(3) 0.024(3) 0.036(3) 0.041(4)
C14 0.049(3) 0.093(5) 0.030(2) -0.018(3) 0.026(2) -0.032(3)
C36 0.115(6) 0.117(5) 0.065(3) -0.037(3) 0.059(4) -0.053(5)
C37 0.257(12) 0.138(6) 0.061(4) -0.035(4) 0.069(5) -0.015(6)
C38 0.253(11) 0.160(7) 0.057(4) -0.036(4) 0.068(5) -0.032(6)
C33 0.134(7) 0.147(6) 0.055(3) -0.035(3) 0.056(4) -0.076(5)
C34 0.177(9) 0.151(6) 0.068(4) -0.039(4) 0.058(5) -0.063(6)
C35 0.154(9) 0.130(6) 0.061(4) -0.031(3) 0.040(4) -0.053(5)
C27 0.063(4) 0.111(5) 0.032(2) -0.032(3) 0.034(3) -0.059(4)
C28 0.148(8) 0.115(5) 0.044(3) -0.032(3) 0.055(4) -0.055(4)
C29 0.170(9) 0.128(6) 0.048(3) -0.039(3) 0.061(4) -0.060(5)
C30 0.102(6) 0.138(5) 0.045(3) -0.032(3) 0.046(3) -0.072(4)
C31 0.112(7) 0.136(5) 0.041(3) -0.026(3) 0.037(4) -0.066(5)
C32 0.120(7) 0.126(5) 0.039(3) -0.022(3) 0.037(3) -0.057(4)
C19 0.049(3) 0.080(6) 0.030(3) -0.007(3) 0.024(2) -0.026(3)
C66 0.057(4) 0.103(4) 0.030(2) 0.021(2) 0.029(2) 0.044(3)
C12 0.081(4) 0.143(7) 0.063(4) -0.068(5) 0.056(4) -0.083(5)
C18 0.041(3) 0.071(5) 0.031(2) -0.001(3) 0.022(2) -0.018(3)
C58 0.062(3) 0.092(5) 0.063(5) 0.039(4) 0.042(3) 0.048(3)
C50 0.063(3) 0.114(6) 0.032(3) 0.026(3) 0.031(2) 0.060(4)
C51 0.067(4) 0.163(9) 0.037(3) 0.016(3) 0.034(3) 0.057(4)
C52 0.064(3) 0.149(9) 0.042(3) 0.008(4) 0.036(3) 0.041(4)
C75 0.080(5) 0.060(4) 0.033(2) 0.020(2) 0.031(3) 0.023(3)
C76 0.161(9) 0.069(4) 0.042(3) 0.016(3) 0.041(4) 0.034(4)
C77 0.161(9) 0.076(4) 0.040(3) 0.017(3) 0.037(4) 0.039(4)
C72 0.094(6) 0.077(4) 0.031(3) 0.019(2) 0.033(3) 0.035(4)
C73 0.210(10) 0.072(4) 0.033(3) 0.025(3) 0.051(4) 0.045(5)
C74 0.203(10) 0.065(4) 0.035(3) 0.021(3) 0.048(4) 0.036(4)
C45 0.056(3) 0.091(6) 0.048(3) -0.012(4) 0.037(3) 0.013(3)
C43 0.050(4) 0.129(7) 0.050(3) -0.017(4) 0.035(3) 0.008(4)
C63 0.044(3) 0.086(5) 0.072(4) 0.041(4) 0.033(3) 0.037(3)
C67 0.080(5) 0.095(5) 0.034(3) 0.025(3) 0.035(3) 0.046(4)
C16 0.045(3) 0.122(7) 0.033(3) -0.005(3) 0.025(2) -0.019(3)
C3 0.062(4) 0.180(8) 0.112(7) -0.107(6) 0.059(4) -0.073(4)
C57 0.051(3) 0.076(4) 0.051(4) 0.028(3) 0.031(3) 0.035(3)
C49 0.065(4) 0.138(8) 0.033(3) 0.011(3) 0.029(3) 0.060(4)
C4 0.063(4) 0.188(8) 0.119(7) -0.112(6) 0.064(4) -0.077(4)
C13 0.076(4) 0.150(7) 0.074(5) -0.076(5) 0.060(4) -0.081(5)
C7 0.063(4) 0.155(7) 0.088(6) -0.081(6) 0.054(4) -0.065(4)
C71 0.098(6) 0.104(5) 0.035(3) 0.020(3) 0.035(3) 0.052(4)
C10 0.068(4) 0.124(6) 0.053(4) -0.049(4) 0.046(4) -0.063(4)
C54 0.048(3) 0.105(5) 0.051(4) 0.029(4) 0.026(3) 0.038(3)
C9 0.069(4) 0.131(7) 0.071(5) -0.062(5) 0.054(4) -0.066(4)
C70 0.115(7) 0.096(5) 0.036(3) 0.021(3) 0.037(3) 0.055(4)
C6 0.074(4) 0.172(8) 0.100(6) -0.096(6) 0.066(4) -0.079(4)
C60 0.057(4) 0.121(6) 0.084(5) 0.066(5) 0.047(4) 0.051(4)
C48 0.059(4) 0.119(7) 0.037(3) 0.007(3) 0.030(3) 0.047(4)
C64 0.049(3) 0.088(6) 0.071(5) 0.044(4) 0.036(3) 0.040(3)
C15 0.044(3) 0.123(7) 0.030(3) -0.012(3) 0.023(2) -0.028(3)
C80 0.43(3) 0.072(5) 0.184(11) 0.007(5) 0.158(12) 0.033(6)

loop_
_atom_type_symbol
_atom_type_description
_atom_type_scat_dispersion_real
_atom_type_scat_dispersion_imag
_atom_type_scat_source
C C 0.0033 0.0016 'International Tables Vol C Tables 4.2.6.8 and 6.1.1.4'
H H 0.0000 0.0000 'International Tables Vol C Tables 4.2.6.8 and 6.1.1.4'
N N 0.0061 0.0033 'International Tables Vol C Tables 4.2.6.8 and 6.1.1.4'
O O 0.0106 0.0060 'International Tables Vol C Tables 4.2.6.8 and 6.1.1.4'
Th Th -7.2400 8.8979 'International Tables Vol C Tables 4.2.6.8 and 6.1.1.4'

loop_
_exptl_crystal_face_index_h
_exptl_crystal_face_index_k
_exptl_crystal_face_index_l
_exptl_crystal_face_perp_dist
-1.00 -1.00 1.00 0.0380
-1.00 1.00 -1.00 0.0400
-1.00 0.00 0.00 0.0520
0.00 1.00 -1.00 0.0380
0.00 0.00 -1.00 0.0020
0.00 1.00 1.00 0.0430
0.00 -1.00 0.00 0.0200
0.00 -1.00 1.00 0.0330
1.00 -1.00 1.00 0.0300
1.00 0.00 -1.00 0.0390
1.00 1.00 1.00 0.0330
1.00 -1.00 0.00 0.0320

loop_
_geom_angle_atom_site_label_1
_geom_angle_atom_site_label_2
_geom_angle_atom_site_label_3
_geom_angle
_geom_angle_site_symmetry_1
_geom_angle_site_symmetry_3
_geom_angle_publ_flag
Th3 Th1 Th3 60.900(9) 6_565 . ?
Th3 Th1 Th4 59.759(6) . . ?
Th3 Th1 Th4 90.162(8) 6_565 . ?
O18 Th1 Th3 32.13(5) . 6_565 ?
O18 Th1 Th3 32.13(5) . . ?
O18 Th1 Th4 82.39(14) . . ?
O18 Th1 O19 69.95(11) . 6_565 ?
O18 Th1 O19 69.95(11) . . ?
O18 Th1 O1 80.92(18) . 6_565 ?
O18 Th1 O1 80.92(18) . . ?
O18 Th1 O8 141.24(13) . 6_565 ?
O18 Th1 O8 141.24(13) . . ?
O18 Th1 O20 134.0(3) . . ?
O19 Th1 Th3 37.97(10) 6_565 . ?
O19 Th1 Th3 95.31(10) . . ?
O19 Th1 Th3 37.97(10) . 6_565 ?
O19 Th1 Th3 95.31(10) 6_565 6_565 ?
O19 Th1 Th4 94.80(10) . . ?
O19 Th1 Th4 38.29(10) 6_565 . ?
O19 Th1 O19 120.7(2) 6_565 . ?
O19 Th1 O20 119.65(10) 6_565 . ?
O19 Th1 O20 119.65(10) . . ?
O1 Th1 Th3 71.46(13) 6_565 . ?
O1 Th1 Th3 71.46(13) . 6_565 ?
O1 Th1 Th3 107.53(13) 6_565 6_565 ?
O1 Th1 Th3 107.53(13) . . ?
O1 Th1 Th4 109.75(16) 6_565 . ?
O1 Th1 Th4 161.52(13) . . ?
O1 Th1 O19 138.89(18) . 6_565 ?
O1 Th1 O19 72.04(19) 6_565 6_565 ?
O1 Th1 O19 138.89(18) 6_565 . ?
O1 Th1 O19 72.03(19) . . ?
O1 Th1 O1 75.3(3) . 6_565 ?
O1 Th1 O8 127.58(19) 6_565 6_565 ?
O1 Th1 O8 82.34(19) . 6_565 ?
O1 Th1 O8 127.58(19) . . ?
O1 Th1 O8 82.34(19) 6_565 . ?
O1 Th1 O20 63.3(2) . . ?
O1 Th1 O20 63.3(2) 6_565 . ?
O8 Th1 Th3 160.83(13) . 6_565 ?
O8 Th1 Th3 109.15(13) 6_565 6_565 ?
O8 Th1 Th3 109.15(13) . . ?
O8 Th1 Th3 160.83(13) 6_565 . ?
O8 Th1 Th4 106.26(13) 6_565 . ?
O8 Th1 Th4 70.87(13) . . ?
O8 Th1 O19 137.99(16) 6_565 6_565 ?
O8 Th1 O19 71.69(16) . 6_565 ?
O8 Th1 O19 137.99(16) . . ?
O8 Th1 O19 71.69(16) 6_565 . ?
O8 Th1 O8 74.9(3) . 6_565 ?
O8 Th1 O20 64.3(2) 6_565 . ?
O8 Th1 O20 64.3(2) . . ?
O15 Th1 Th3 81.41(12) . . ?
O15 Th1 Th3 81.41(12) . 6_565 ?
O15 Th1 Th4 31.34(4) . . ?
O15 Th1 O18 90.8(2) . . ?
O15 Th1 O19 69.41(12) . . ?
O15 Th1 O19 69.41(12) . 6_565 ?
O15 Th1 O1 141.08(17) . 6_565 ?
O15 Th1 O1 141.07(17) . . ?
O15 Th1 O8 80.81(17) . . ?
O15 Th1 O8 80.81(17) . 6_565 ?
O15 Th1 O20 135.2(3) . . ?
O20 Th1 Th3 134.75(16) . 6_565 ?
O20 Th1 Th3 134.76(16) . . ?
O20 Th1 Th4 135.08(16) . . ?
Th4 Th2 Th3 59.516(6) . . ?
Th4 Th2 Th3 89.738(8) 6_565 . ?
Th4 Th2 Th4 59.817(8) 6_565 . ?
O10 Th2 Th3 104.15(15) 8_565 . ?
O10 Th2 Th3 158.84(13) 3_545 . ?
O10 Th2 Th4 69.29(13) 3_545 6_565 ?
O10 Th2 Th4 69.29(13) 8_565 . ?
O10 Th2 Th4 109.08(12) 8_565 6_565 ?
O10 Th2 Th4 109.08(12) 3_545 . ?
O10 Th2 O10 86.1(3) 8_565 3_545 ?
O10 Th2 O17 71.56(15) 8_565 . ?
O10 Th2 O17 71.56(15) 3_545 . ?
O10 Th2 O21 66.31(17) 3_545 . ?
O10 Th2 O21 66.31(17) 8_565 . ?
O10 Th2 O22 136.90(15) 3_545 . ?
O10 Th2 O22 136.90(15) 8_565 . ?
O3 Th2 Th3 70.09(13) 3 . ?
O3 Th2 Th3 107.13(12) 8 . ?
O3 Th2 Th4 159.80(13) 8 . ?
O3 Th2 Th4 159.80(13) 3 6_565 ?
O3 Th2 Th4 108.08(14) 8 6_565 ?
O3 Th2 Th4 108.08(14) 3 . ?
O3 Th2 O10 130.78(19) 8 8_565 ?
O3 Th2 O10 130.78(19) 3 3_545 ?
O3 Th2 O10 78.08(18) 8 3_545 ?
O3 Th2 O10 78.08(18) 3 8_565 ?
O3 Th2 O3 78.1(3) 8 3 ?
O3 Th2 O17 140.90(13) 3 . ?
O3 Th2 O17 140.90(13) 8 . ?
O3 Th2 O21 64.62(18) 8 . ?
O3 Th2 O21 64.62(18) 3 . ?
O3 Th2 O22 70.25(15) 3 . ?
O3 Th2 O22 70.25(15) 8 . ?
O16 Th2 Th3 30.69(10) . . ?
O16 Th2 Th3 80.64(11) 6_565 . ?
O16 Th2 Th4 80.35(11) . 6_565 ?
O16 Th2 Th4 30.98(10) 6_565 6_565 ?
O16 Th2 Th4 30.98(10) . . ?
O16 Th2 Th4 80.35(11) 6_565 . ?
O16 Th2 O10 79.75(18) . 8_565 ?
O16 Th2 O10 79.75(18) 6_565 3_545 ?
O16 Th2 O10 140.00(16) 6_565 8_565 ?
O16 Th2 O10 140.00(16) . 3_545 ?
O16 Th2 O3 82.52(18) . 3 ?
O16 Th2 O3 82.52(18) 6_565 8 ?
O16 Th2 O3 137.82(16) . 8 ?
O16 Th2 O3 137.82(16) 6_565 3 ?
O16 Th2 O16 87.5(2) . 6_565 ?
O16 Th2 O17 68.49(14) 6_565 . ?
O16 Th2 O17 68.49(14) . . ?
O16 Th2 O21 136.24(11) . . ?
O16 Th2 O21 136.24(11) 6_565 . ?
O16 Th2 O22 68.01(13) . . ?
O16 Th2 O22 68.01(13) 6_565 . ?
O17 Th2 Th3 93.83(12) . . ?
O17 Th2 Th4 37.89(8) . 6_565 ?
O17 Th2 Th4 37.89(8) . . ?
O17 Th2 O21 121.0(2) . . ?
O17 Th2 O22 118.27(18) . . ?
O21 Th2 Th3 134.71(12) . . ?
O21 Th2 Th4 135.56(11) . 6_565 ?
O21 Th2 Th4 135.56(12) . . ?
O22 Th2 Th3 37.81(7) . . ?
O22 Th2 Th4 93.33(10) . 6_565 ?
O22 Th2 Th4 93.33(10) . . ?
O22 Th2 O21 120.7(2) . . ?
Th4 Th3 Th1 60.203(7) . . ?
O18 Th3 Th1 32.14(13) . . ?
O18 Th3 Th4 82.80(15) . . ?
O18 Th3 O19 70.48(18) . 6_565 ?
O18 Th3 O11 129.8(2) . 1_554 ?
O18 Th3 O22 67.21(17) . . ?
O18 Th3 O4 138.85(19) . 3 ?
O18 Th3 O14 142.3(2) . . ?
O18 Th3 O2 77.5(2) . 6_565 ?
O18 Th3 O12 88.81(19) . 1_554 ?
O18 Th3 C78 110.0(2) . 1_554 ?
O19 Th3 Th1 38.49(11) 6_565 . ?
O19 Th3 Th4 38.46(11) 6_565 . ?
O19 Th3 O11 122.69(16) 6_565 1_554 ?
O19 Th3 O4 139.43(17) 6_565 3 ?
O19 Th3 O14 72.25(18) 6_565 . ?
O19 Th3 O2 71.08(17) 6_565 6_565 ?
O19 Th3 O12 142.92(17) 6_565 1_554 ?
O19 Th3 C78 136.95(19) 6_565 1_554 ?
O16 Th3 Th1 80.85(11) . . ?
O16 Th3 Th4 31.52(11) . . ?
O16 Th3 O18 89.72(19) . . ?
O16 Th3 O19 69.60(15) . 6_565 ?
O16 Th3 O11 140.16(18) . 1_554 ?
O16 Th3 O22 70.80(17) . . ?
O16 Th3 O4 81.44(16) . 3 ?
O16 Th3 O14 82.6(2) . . ?
O16 Th3 O2 140.68(17) . 6_565 ?
O16 Th3 O12 142.92(17) . 1_554 ?
O16 Th3 C78 150.44(19) . 1_554 ?
O11 Th3 Th1 134.12(13) 1_554 . ?
O11 Th3 Th4 140.09(13) 1_554 . ?
O11 Th3 C78 24.8(2) 1_554 1_554 ?
O22 Th3 Th1 93.45(10) . . ?
O22 Th3 Th4 96.39(12) . . ?
O22 Th3 O19 120.83(15) . 6_565 ?
O22 Th3 O11 116.00(17) . 1_554 ?
O22 Th3 O4 71.94(17) . 3 ?
O22 Th3 O14 141.0(2) . . ?
O22 Th3 O2 133.0(2) . 6_565 ?
O22 Th3 O12 74.55(18) . 1_554 ?
O22 Th3 C78 96.1(2) . 1_554 ?
O4 Th3 Th1 160.01(13) 3 . ?
O4 Th3 Th4 106.86(12) 3 . ?
O4 Th3 O11 65.79(18) 3 1_554 ?
O4 Th3 O14 76.5(2) 3 . ?
O4 Th3 O2 131.41(19) 3 6_565 ?
O4 Th3 O12 75.63(18) 3 1_554 ?
O4 Th3 C78 69.2(2) 3 1_554 ?
O14 Th3 Th1 110.22(14) . . ?
O14 Th3 Th4 71.47(15) . . ?
O14 Th3 O11 68.7(2) . 1_554 ?
O14 Th3 O2 85.4(3) . 6_565 ?
O14 Th3 O12 118.83(19) . 1_554 ?
O14 Th3 C78 93.4(2) . 1_554 ?
O2 Th3 Th1 68.55(14) 6_565 . ?
O2 Th3 Th4 109.31(14) 6_565 . ?
O2 Th3 O11 65.64(19) 6_565 1_554 ?
O2 Th3 O12 74.6(2) 6_565 1_554 ?
O2 Th3 C78 67.4(2) 6_565 1_554 ?
O12 Th3 Th1 114.37(13) 1_554 . ?
O12 Th3 Th4 169.57(13) 1_554 . ?
O12 Th3 O11 50.31(18) 1_554 1_554 ?
O12 Th3 C78 25.5(2) 1_554 1_554 ?
C78 Th3 Th1 127.37(16) 1_554 . ?
C78 Th3 Th4 164.88(18) 1_554 . ?
Th3 Th4 Th4 90.361(6) . 6_565 ?
O19 Th4 Th3 38.11(10) 6_565 . ?
O19 Th4 Th4 95.03(11) 6_565 6_565 ?
O19 Th4 O5 121.9(2) 6_565 3_556 ?
O19 Th4 C39 138.8(3) 6_565 3_556 ?
O16 Th4 Th3 31.44(11) . . ?
O16 Th4 Th4 80.62(12) . 6_565 ?
O16 Th4 O19 69.18(14) . 6_565 ?
O16 Th4 O17 70.43(18) . . ?
O16 Th4 O15 88.76(17) . . ?
O16 Th4 O7 141.78(17) . . ?
O16 Th4 O13 85.7(2) . . ?
O16 Th4 O9 79.36(16) . 8_565 ?
O16 Th4 O6 140.64(17) . 3_556 ?
O16 Th4 O5 139.7(2) . 3_556 ?
O16 Th4 C39 149.1(3) . 3_556 ?
O17 Th4 Th3 96.36(14) . . ?
O17 Th4 Th4 37.50(12) . 6_565 ?
O17 Th4 O19 121.29(17) . 6_565 ?
O17 Th4 O7 132.70(18) . . ?
O17 Th4 O13 143.6(2) . . ?
O17 Th4 O6 73.76(19) . 3_556 ?
O17 Th4 O5 116.5(2) . 3_556 ?
O17 Th4 C39 94.7(3) . 3_556 ?
O15 Th4 Th3 81.60(13) . . ?
O15 Th4 Th4 31.49(12) . 6_565 ?
O15 Th4 O19 69.50(17) . 6_565 ?
O15 Th4 O17 68.85(17) . . ?
O15 Th4 O7 77.27(18) . . ?
O15 Th4 O13 139.6(2) . . ?
O15 Th4 O9 142.4(2) . 8_565 ?
O15 Th4 O6 93.25(19) . 3_556 ?
O15 Th4 O5 131.5(2) . 3_556 ?
O15 Th4 C39 111.6(3) . 3_556 ?
O7 Th4 Th3 110.55(13) . . ?
O7 Th4 Th4 102.30(13) . 6_565 ?
O7 Th4 O19 72.60(16) . 6_565 ?
O7 Th4 O13 82.7(2) . . ?
O7 Th4 O6 76.33(18) . 3_556 ?
O7 Th4 O5 65.1(2) . 3_556 ?
O7 Th4 C39 68.0(3) . 3_556 ?
O13 Th4 Th3 73.1(2) . . ?
O13 Th4 Th4 163.4(2) . 6_565 ?
O13 Th4 O19 71.1(2) . 6_565 ?
O13 Th4 O6 115.7(2) . 3_556 ?
O13 Th4 O5 65.9(3) . 3_556 ?
O13 Th4 C39 92.3(3) . 3_556 ?
O9 Th4 Th3 103.61(13) 8_565 . ?
O9 Th4 Th4 110.94(15) 8_565 6_565 ?
O9 Th4 O19 135.07(18) 8_565 6_565 ?
O9 Th4 O17 73.55(19) 8_565 . ?
O9 Th4 O7 131.55(18) 8_565 . ?
O9 Th4 O13 75.4(3) 8_565 . ?
O9 Th4 O6 75.32(19) 8_565 3_556 ?
O9 Th4 O5 66.5(2) 8_565 3_556 ?
O9 Th4 C39 70.3(3) 8_565 3_556 ?
O6 Th4 Th3 170.02(14) 3_556 . ?
O6 Th4 Th4 80.93(14) 3_556 6_565 ?
O6 Th4 O19 147.02(16) 3_556 6_565 ?
O6 Th4 O5 50.1(2) 3_556 3_556 ?
O6 Th4 C39 23.7(3) 3_556 3_556 ?
O5 Th4 Th3 138.96(18) 3_556 . ?
O5 Th4 Th4 130.67(18) 3_556 6_565 ?
O5 Th4 C39 26.4(3) 3_556 3_556 ?
C39 Th4 Th3 165.3(3) 3_556 . ?
C39 Th4 Th4 104.3(3) 3_556 6_565 ?
Th3 O18 Th1 115.72(15) . . ?
Th3 O18 Th1 115.72(15) 6_565 . ?
Th3 O18 Th3 118.3(3) 6_565 . ?
Th3 O19 Th1 103.54(17) 6_565 . ?
Th3 O19 Th4 103.43(16) 6_565 6_565 ?
Th4 O19 Th1 103.24(16) 6_565 . ?
C65 O10 Th2 138.8(5) . 3_455 ?
C26 O3 Th2 135.6(5) . 3_445 ?
Th3 O16 Th2 118.52(18) . . ?
Th3 O16 Th4 117.04(19) . . ?
Th4 O16 Th2 118.01(19) . . ?
C1 O1 Th1 133.7(5) . . ?
Th4 O17 Th2 102.29(16) . . ?
Th4 O17 Th2 102.29(16) 6_565 . ?
Th4 O17 Th4 105.0(2) 6_565 . ?
C40 O8 Th1 135.2(5) . . ?
Th1 O15 Th4 117.40(14) . 6_565 ?
Th1 O15 Th4 117.40(14) . . ?
Th4 O15 Th4 117.0(2) 6_565 . ?
C78 O11 Th3 91.5(5) . 1_556 ?
C40 O7 Th4 138.1(5) . . ?
Th3 O22 Th2 101.67(14) 6_565 . ?
Th3 O22 Th2 101.67(14) . . ?
Th3 O22 Th3 107.3(2) . 6_565 ?
C26 O4 Th3 134.1(5) . 3_445 ?
C79 O14 Th3 134.8(8) . . ?
C79 O13 Th4 129.4(7) . . ?
C65 O9 Th4 137.3(5) . 8_465 ?
C1 O2 Th3 136.2(5) . 6_565 ?
C78 O12 Th3 96.2(5) . 1_556 ?
C39 O6 Th4 98.6(6) . 3_444 ?
C39 O5 Th4 89.1(6) . 3_444 ?
O10 C65 O9 124.2(7) . . ?
O10 C65 C62 118.7(7) . . ?
O9 C65 C62 116.8(8) . . ?
O3 C26 C23 117.6(7) . . ?
O4 C26 O3 125.5(7) . . ?
O4 C26 C23 116.8(7) . . ?
O8 C40 O7 125.0(6) . . ?
O8 C40 C41 117.1(7) . . ?
O7 C40 C41 117.8(7) . . ?
C53 N1 C66 119.2(6) . . ?
C53 N1 C50 118.6(6) . . ?
C50 N1 C66 122.2(6) . . ?
O11 C78 Th3 63.7(4) . 1_556 ?
O11 C78 O12 121.9(7) . . ?
O11 C78 C75 120.7(7) . . ?
O12 C78 Th3 58.3(4) . 1_556 ?
O12 C78 C75 117.3(7) . . ?
C75 C78 Th3 174.7(6) . 1_556 ?
C61 C62 C65 119.9(8) . . ?
C63 C62 C65 121.1(7) . . ?
C63 C62 C61 118.9(8) . . ?
O1 C1 C2 114.9(8) . . ?
O2 C1 O1 128.4(8) . . ?
O2 C1 C2 116.0(8) . . ?
C23 C22 H22 120.0 . . ?
C21 C22 H22 120.0 . . ?
C21 C22 C23 119.9(8) . . ?
C22 C23 C26 119.0(7) . . ?
C24 C23 C26 121.6(7) . . ?
C24 C23 C22 119.2(7) . . ?
C58 C53 N1 121.6(9) . . ?
C58 C53 C54 118.6(8) . . ?
C54 C53 N1 119.8(8) . . ?
C3 C2 C1 120.3(8) . . ?
C7 C2 C1 120.3(8) . . ?
C7 C2 C3 119.3(8) . . ?
O14 C79 O13 126.9(12) . . ?
O14 C79 C80 125.2(13) . . ?
O13 C79 C80 106.2(12) . . ?
C62 C61 H61 119.4 . . ?
C62 C61 C60 121.1(9) . . ?
C60 C61 H61 119.4 . . ?
C56 C55 H55 120.2 . . ?
C56 C55 C54 119.6(9) . . ?
C54 C55 H55 120.2 . . ?
C55 C56 C59 119.3(8) . . ?
C57 C56 C55 118.4(7) . . ?
C57 C56 C59 122.3(8) . . ?
C46 C41 C40 119.9(7) . . ?
C42 C41 C40 122.4(8) . . ?
C42 C41 C46 117.7(7) . . ?
C52 C47 C44 122.4(8) . . ?
C52 C47 C48 115.8(7) . . ?
C48 C47 C44 121.7(8) . . ?
C60 C59 C56 119.9(7) . . ?
C60 C59 C64 117.9(7) . . ?
C64 C59 C56 122.0(7) . . ?
C12 C11 N2 120.9(8) . . ?
C10 C11 N2 121.5(7) . . ?
C10 C11 C12 117.6(8) . . ?
C24 C25 H25 119.5 . . ?
C20 C25 H25 119.5 . . ?
C20 C25 C24 121.0(8) . . ?
C45 C44 C47 121.0(8) . . ?
C45 C44 C43 118.9(7) . . ?
C43 C44 C47 120.1(8) . . ?
C11 N2 C14 120.0(6) . . ?
C11 N2 C27 121.4(6) . . ?
C27 N2 C14 118.4(6) . . ?
C22 C21 H21 118.9 . . ?
C22 C21 C20 122.2(8) . . ?
C20 C21 H21 118.9 . . ?
C13 C8 C5 122.0(8) . . ?
C9 C8 C5 121.4(8) . . ?
C9 C8 C13 116.5(8) . . ?
C23 C24 C25 121.4(8) . . ?
C23 C24 H24 119.3 . . ?
C25 C24 H24 119.3 . . ?
O6 C39 Th4 57.7(5) . 3_444 ?
O6 C39 O5 122.0(9) . . ?
O6 C39 C36 123.3(11) . . ?
O5 C39 Th4 64.5(5) . 3_444 ?
O5 C39 C36 114.6(9) . . ?
C36 C39 Th4 178.7(9) . 3_444 ?
C25 C20 C17 121.2(8) . . ?
C21 C20 C25 116.0(7) . . ?
C21 C20 C17 122.7(7) . . ?
C4 C5 C8 119.9(9) . . ?
C6 C5 C8 123.5(9) . . ?
C6 C5 C4 116.6(8) . . ?
C41 C46 H46 120.2 . . ?
C45 C46 C41 119.7(8) . . ?
C45 C46 H46 120.2 . . ?
C18 C17 C20 121.5(7) . . ?
C16 C17 C20 119.9(7) . . ?
C16 C17 C18 118.6(7) . . ?
C68 C69 C72 121.0(8) . . ?
C68 C69 C70 119.3(8) . . ?
C70 C69 C72 119.6(8) . . ?
C41 C42 H42 119.2 . . ?
C41 C42 C43 121.7(9) . . ?
C43 C42 H42 119.2 . . ?
C69 C68 H68 119.5 . . ?
C69 C68 C67 121.1(9) . . ?
C67 C68 H68 119.5 . . ?
C19 C14 N2 121.7(7) . . ?
C19 C14 C15 117.9(7) . . ?
C15 C14 N2 120.4(7) . . ?
C37 C36 C39 124.0(7) . . ?
C37 C36 C35 120.0 . . ?
C35 C36 C39 116.0(7) . . ?
C36 C37 H37 120.0 . . ?
C38 C37 C36 120.0 . . ?
C38 C37 H37 120.0 . . ?
C37 C38 H38 120.0 . . ?
C37 C38 C33 120.0 . . ?
C33 C38 H38 120.0 . . ?
C38 C33 C30 117.9(4) . . ?
C34 C33 C38 120.0 . . ?
C34 C33 C30 122.1(4) . . ?
C33 C34 H34 120.0 . . ?
C35 C34 C33 120.0 . . ?
C35 C34 H34 120.0 . . ?
C36 C35 H35 120.0 . . ?
C34 C35 C36 120.0 . . ?
C34 C35 H35 120.0 . . ?
C28 C27 N2 122.9(6) . . ?
C28 C27 C32 120.0 . . ?
C32 C27 N2 117.1(6) . . ?
C27 C28 H28 120.0 . . ?
C29 C28 C27 120.0 . . ?
C29 C28 H28 120.0 . . ?
C28 C29 H29 120.0 . . ?
C30 C29 C28 120.0 . . ?
C30 C29 H29 120.0 . . ?
C29 C30 C33 122.9(3) . . ?
C29 C30 C31 120.0 . . ?
C31 C30 C33 117.1(3) . . ?
C30 C31 H31 120.0 . . ?
C32 C31 C30 120.0 . . ?
C32 C31 H31 120.0 . . ?
C27 C32 H32 120.0 . . ?
C31 C32 C27 120.0 . . ?
C31 C32 H32 120.0 . . ?
C14 C19 H19 119.3 . . ?
C18 C19 C14 121.3(7) . . ?
C18 C19 H19 119.3 . . ?
N1 C66 C71 121.2(8) . . ?
C67 C66 N1 120.3(9) . . ?
C67 C66 C71 118.4(7) . . ?
C11 C12 H12 119.7 . . ?
C13 C12 C11 120.5(8) . . ?
C13 C12 H12 119.7 . . ?
C17 C18 H18 119.5 . . ?
C19 C18 C17 121.1(7) . . ?
C19 C18 H18 119.5 . . ?
C53 C58 H58 119.2 . . ?
C53 C58 C57 121.7(9) . . ?
C57 C58 H58 119.2 . . ?
C51 C50 N1 119.7(7) . . ?
C49 C50 N1 120.8(8) . . ?
C49 C50 C51 119.6(7) . . ?
C50 C51 H51 120.1 . . ?
C50 C51 C52 119.8(9) . . ?
C52 C51 H51 120.1 . . ?
C47 C52 C51 122.1(9) . . ?
C47 C52 H52 118.9 . . ?
C51 C52 H52 118.9 . . ?
C76 C75 C78 121.5(5) . . ?
C76 C75 C74 120.0 . . ?
C74 C75 C78 118.4(5) . . ?
C75 C76 H76 120.0 . . ?
C77 C76 C75 120.0 . . ?
C77 C76 H76 120.0 . . ?
C76 C77 H77 120.0 . . ?
C76 C77 C72 120.0 . . ?
C72 C77 H77 120.0 . . ?
C77 C72 C69 120.8(6) . . ?
C73 C72 C69 119.2(6) . . ?
C73 C72 C77 120.0 . . ?
C72 C73 H73 120.0 . . ?
C72 C73 C74 120.0 . . ?
C74 C73 H73 120.0 . . ?
C75 C74 H74 120.0 . . ?
C73 C74 C75 120.0 . . ?
C73 C74 H74 120.0 . . ?
C44 C45 C46 121.6(9) . . ?
C44 C45 H45 119.2 . . ?
C46 C45 H45 119.2 . . ?
C44 C43 C42 120.3(9) . . ?
C44 C43 H43 119.8 . . ?
C42 C43 H43 119.8 . . ?
C62 C63 H63 120.0 . . ?
C62 C63 C64 119.9(8) . . ?
C64 C63 H63 120.0 . . ?
C68 C67 H67 119.6 . . ?
C66 C67 C68 120.8(10) . . ?
C66 C67 H67 119.6 . . ?
C17 C16 H16 119.8 . . ?
C17 C16 C15 120.3(8) . . ?
C15 C16 H16 119.8 . . ?
C2 C3 H3 118.3 . . ?
C4 C3 C2 123.4(10) . . ?
C4 C3 H3 118.3 . . ?
C56 C57 C58 120.8(8) . . ?
C56 C57 H57 119.6 . . ?
C58 C57 H57 119.6 . . ?
C50 C49 H49 120.2 . . ?
C50 C49 C48 119.6(8) . . ?
C48 C49 H49 120.2 . . ?
C5 C4 H4 120.8 . . ?
C3 C4 C5 118.5(10) . . ?
C3 C4 H4 120.8 . . ?
C8 C13 H13 119.2 . . ?
C12 C13 C8 121.5(8) . . ?
C12 C13 H13 119.2 . . ?
C2 C7 H7 120.1 . . ?
C2 C7 C6 119.7(9) . . ?
C6 C7 H7 120.1 . . ?
C66 C71 H71 120.1 . . ?
C70 C71 C66 119.8(10) . . ?
C70 C71 H71 120.1 . . ?
C11 C10 H10 119.3 . . ?
C11 C10 C9 121.4(8) . . ?
C9 C10 H10 119.3 . . ?
C53 C54 C55 120.8(9) . . ?
C53 C54 H54 119.6 . . ?
C55 C54 H54 119.6 . . ?
C8 C9 H9 119.1 . . ?
C10 C9 C8 121.7(9) . . ?
C10 C9 H9 119.1 . . ?
C69 C70 H70 119.7 . . ?
C71 C70 C69 120.5(10) . . ?
C71 C70 H70 119.7 . . ?
C5 C6 C7 122.1(10) . . ?
C5 C6 H6 119.0 . . ?
C7 C6 H6 119.0 . . ?
C61 C60 H60 120.1 . . ?
C59 C60 C61 119.9(8) . . ?
C59 C60 H60 120.1 . . ?
C47 C48 H48 118.7 . . ?
C49 C48 C47 122.5(8) . . ?
C49 C48 H48 118.7 . . ?
C59 C64 H64 119.0 . . ?
C63 C64 C59 122.0(8) . . ?
C63 C64 H64 119.0 . . ?
C14 C15 H15 119.6 . . ?
C16 C15 C14 120.7(8) . . ?
C16 C15 H15 119.6 . . ?
C79 C80 H80A 109.5 . . ?
C79 C80 H80B 109.5 . . ?
C79 C80 H80C 109.5 . . ?
H80A C80 H80B 109.5 . . ?
H80A C80 H80C 109.5 . . ?
H80B C80 H80C 109.5 . . ?

loop_
_geom_bond_atom_site_label_1
_geom_bond_atom_site_label_2
_geom_bond_distance
_geom_bond_site_symmetry_2
_geom_bond_publ_flag
Th1 Th3 3.9178(4) . ?
Th1 Th3 3.9177(4) 6_565 ?
Th1 Th4 3.9243(4) . ?
Th1 O18 2.314(6) . ?
Th1 O19 2.508(5) . ?
Th1 O19 2.508(5) 6_565 ?
Th1 O1 2.453(5) 6_565 ?
Th1 O1 2.453(5) . ?
Th1 O8 2.466(5) . ?
Th1 O8 2.466(5) 6_565 ?
Th1 O15 2.293(6) . ?
Th1 O20 2.736(10) . ?
Th2 Th3 3.9386(4) . ?
Th2 Th4 3.9324(3) 6_565 ?
Th2 Th4 3.9325(3) . ?
Th2 O10 2.468(5) 3_545 ?
Th2 O10 2.468(5) 8_565 ?
Th2 O3 2.458(5) 3 ?
Th2 O3 2.458(5) 8 ?
Th2 O16 2.295(5) 6_565 ?
Th2 O16 2.294(5) . ?
Th2 O17 2.577(6) . ?
Th2 O21 2.780(9) . ?
Th2 O22 2.613(5) . ?
Th3 Th4 3.9068(3) . ?
Th3 O18 2.313(3) . ?
Th3 O19 2.479(4) 6_565 ?
Th3 O16 2.288(4) . ?
Th3 O11 2.649(5) 1_554 ?
Th3 O22 2.466(3) . ?
Th3 O4 2.493(5) 3 ?
Th3 O14 2.511(6) . ?
Th3 O2 2.516(5) 6_565 ?
Th3 O12 2.527(5) 1_554 ?
Th3 C78 2.953(7) 1_554 ?
Th4 Th4 3.9215(5) 6_565 ?
Th4 O19 2.498(5) 6_565 ?
Th4 O16 2.293(4) . ?
Th4 O17 2.472(4) . ?
Th4 O15 2.299(3) . ?
Th4 O7 2.478(5) . ?
Th4 O13 2.488(8) . ?
Th4 O9 2.470(5) 8_565 ?
Th4 O6 2.492(5) 3_556 ?
Th4 O5 2.630(7) 3_556 ?
Th4 C39 2.915(9) 3_556 ?
O18 Th3 2.313(3) 6_565 ?
O19 Th3 2.479(4) 6_565 ?
O19 Th4 2.498(5) 6_565 ?
O10 Th2 2.468(5) 3_455 ?
O10 C65 1.249(10) . ?
O3 Th2 2.458(5) 3_445 ?
O3 C26 1.284(9) . ?
O1 C1 1.253(10) . ?
O17 Th4 2.472(4) 6_565 ?
O8 C40 1.243(9) . ?
O15 Th4 2.299(3) 6_565 ?
O11 Th3 2.649(5) 1_556 ?
O11 C78 1.239(10) . ?
O7 C40 1.273(9) . ?
O22 Th3 2.466(3) 6_565 ?
O4 Th3 2.493(5) 3_445 ?
O4 C26 1.247(9) . ?
O14 C79 1.205(14) . ?
O13 C79 1.464(15) . ?
O9 Th4 2.470(5) 8_465 ?
O9 C65 1.254(9) . ?
O2 Th3 2.516(5) 6_565 ?
O2 C1 1.212(10) . ?
O12 Th3 2.527(5) 1_556 ?
O12 C78 1.280(10) . ?
O6 Th4 2.492(5) 3_444 ?
O6 C39 1.184(12) . ?
O5 Th4 2.630(7) 3_444 ?
O5 C39 1.298(13) . ?
C65 C62 1.487(10) . ?
C26 C23 1.517(9) . ?
C40 C41 1.477(9) . ?
N1 C53 1.412(9) . ?
N1 C66 1.419(9) . ?
N1 C50 1.419(9) . ?
C78 Th3 2.953(7) 1_556 ?
C78 C75 1.508(8) . ?
C62 C61 1.375(12) . ?
C62 C63 1.373(12) . ?
C1 C2 1.532(10) . ?
C22 H22 0.9500 . ?
C22 C23 1.397(11) . ?
C22 C21 1.378(9) . ?
C23 C24 1.315(11) . ?
C53 C58 1.345(12) . ?
C53 C54 1.357(13) . ?
C2 C3 1.380(13) . ?
C2 C7 1.371(13) . ?
C79 C80 1.58(2) . ?
C61 H61 0.9500 . ?
C61 C60 1.414(11) . ?
C55 H55 0.9500 . ?
C55 C56 1.393(12) . ?
C55 C54 1.412(11) . ?
C56 C59 1.485(10) . ?
C56 C57 1.347(12) . ?
C41 C46 1.424(12) . ?
C41 C42 1.337(12) . ?
C47 C44 1.448(10) . ?
C47 C52 1.368(12) . ?
C47 C48 1.418(11) . ?
C59 C60 1.369(12) . ?
C59 C64 1.402(11) . ?
C11 N2 1.412(10) . ?
C11 C12 1.373(11) . ?
C11 C10 1.350(12) . ?
C25 H25 0.9500 . ?
C25 C24 1.411(10) . ?
C25 C20 1.392(11) . ?
C44 C45 1.352(12) . ?
C44 C43 1.369(12) . ?
N2 C14 1.423(9) . ?
N2 C27 1.422(7) . ?
C21 H21 0.9500 . ?
C21 C20 1.385(11) . ?
C8 C5 1.495(12) . ?
C8 C13 1.370(12) . ?
C8 C9 1.364(11) . ?
C24 H24 0.9500 . ?
C39 Th4 2.915(9) 3_444 ?
C39 C36 1.532(10) . ?
C20 C17 1.472(9) . ?
C5 C4 1.467(15) . ?
C5 C6 1.397(13) . ?
C46 H46 0.9500 . ?
C46 C45 1.414(10) . ?
C17 C18 1.397(10) . ?
C17 C16 1.379(10) . ?
C69 C68 1.358(13) . ?
C69 C72 1.508(8) . ?
C69 C70 1.380(13) . ?
C42 H42 0.9500 . ?
C42 C43 1.432(11) . ?
C68 H68 0.9500 . ?
C68 C67 1.383(10) . ?
C14 C19 1.382(10) . ?
C14 C15 1.405(11) . ?
C36 C37 1.3900 . ?
C36 C35 1.3900 . ?
C37 H37 0.9500 . ?
C37 C38 1.3900 . ?
C38 H38 0.9500 . ?
C38 C33 1.3900 . ?
C33 C34 1.3900 . ?
C33 C30 1.519(6) . ?
C34 H34 0.9500 . ?
C34 C35 1.3900 . ?
C35 H35 0.9500 . ?
C27 C28 1.3900 . ?
C27 C32 1.3900 . ?
C28 H28 0.9500 . ?
C28 C29 1.3900 . ?
C29 H29 0.9500 . ?
C29 C30 1.3900 . ?
C30 C31 1.3900 . ?
C31 H31 0.9500 . ?
C31 C32 1.3900 . ?
C32 H32 0.9500 . ?
C19 H19 0.9500 . ?
C19 C18 1.374(9) . ?
C66 C67 1.355(13) . ?
C66 C71 1.424(14) . ?
C12 H12 0.9500 . ?
C12 C13 1.369(11) . ?
C18 H18 0.9500 . ?
C58 H58 0.9500 . ?
C58 C57 1.401(11) . ?
C50 C51 1.385(12) . ?
C50 C49 1.372(11) . ?
C51 H51 0.9500 . ?
C51 C52 1.414(11) . ?
C52 H52 0.9500 . ?
C75 C76 1.3900 . ?
C75 C74 1.3900 . ?
C76 H76 0.9500 . ?
C76 C77 1.3900 . ?
C77 H77 0.9500 . ?
C77 C72 1.3900 . ?
C72 C73 1.3900 . ?
C73 H73 0.9500 . ?
C73 C74 1.3900 . ?
C74 H74 0.9500 . ?
C45 H45 0.9500 . ?
C43 H43 0.9500 . ?
C63 H63 0.9500 . ?
C63 C64 1.378(11) . ?
C67 H67 0.9500 . ?
C16 H16 0.9500 . ?
C16 C15 1.399(10) . ?
C3 H3 0.9500 . ?
C3 C4 1.372(12) . ?
C57 H57 0.9500 . ?
C49 H49 0.9500 . ?
C49 C48 1.386(10) . ?
C4 H4 0.9500 . ?
C13 H13 0.9500 . ?
C7 H7 0.9500 . ?
C7 C6 1.413(12) . ?
C71 H71 0.9500 . ?
C71 C70 1.371(11) . ?
C10 H10 0.9500 . ?
C10 C9 1.362(11) . ?
C54 H54 0.9500 . ?
C9 H9 0.9500 . ?
C70 H70 0.9500 . ?
C6 H6 0.9500 . ?
C60 H60 0.9500 . ?
C48 H48 0.9500 . ?
C64 H64 0.9500 . ?
C15 H15 0.9500 . ?
C80 H80A 0.9800 . ?
C80 H80B 0.9800 . ?
C80 H80C 0.9800 . ?

loop_
_geom_torsion_atom_site_label_1
_geom_torsion_atom_site_label_2
_geom_torsion_atom_site_label_3
_geom_torsion_atom_site_label_4
_geom_torsion
_geom_torsion_site_symmetry_1
_geom_torsion_site_symmetry_2
_geom_torsion_site_symmetry_3
_geom_torsion_site_symmetry_4
_geom_torsion_publ_flag
Th1 O1 C1 O2 -14.0(17) . . . . ?
Th1 O1 C1 C2 176.6(7) . . . . ?
Th1 O8 C40 O7 19.7(13) . . . . ?
Th1 O8 C40 C41 -156.8(5) . . . . ?
Th2 O10 C65 O9 5.4(16) 3_455 . . . ?
Th2 O10 C65 C62 179.2(6) 3_455 . . . ?
Th2 O3 C26 O4 25.3(12) 3_445 . . . ?
Th2 O3 C26 C23 -158.0(5) 3_445 . . . ?
Th3 O11 C78 O12 -2.6(8) 1_556 . . . ?
Th3 O11 C78 C75 176.7(7) 1_556 . . . ?
Th3 O4 C26 O3 -30.2(12) 3_445 . . . ?
Th3 O4 C26 C23 153.0(5) 3_445 . . . ?
Th3 O14 C79 O13 31(3) . . . . ?
Th3 O14 C79 C80 -166.5(14) . . . . ?
Th3 O2 C1 O1 19.1(19) 6_565 . . . ?
Th3 O2 C1 C2 -171.6(8) 6_565 . . . ?
Th3 O12 C78 O11 2.7(9) 1_556 . . . ?
Th3 O12 C78 C75 -176.6(6) 1_556 . . . ?
Th4 O7 C40 O8 -10.9(13) . . . . ?
Th4 O7 C40 C41 165.6(5) . . . . ?
Th4 O13 C79 O14 -20(2) . . . . ?
Th4 O13 C79 C80 174.2(12) . . . . ?
Th4 O9 C65 O10 -10.0(16) 8_465 . . . ?
Th4 O9 C65 C62 176.1(6) 8_465 . . . ?
Th4 O6 C39 O5 -5.1(12) 3_444 . . . ?
Th4 O6 C39 C36 179.1(9) 3_444 . . . ?
Th4 O5 C39 O6 4.8(12) 3_444 . . . ?
Th4 O5 C39 C36 -179.1(8) 3_444 . . . ?
O10 C65 C62 C61 -9.3(15) . . . . ?
O10 C65 C62 C63 173.9(10) . . . . ?
O3 C26 C23 C22 8.1(11) . . . . ?
O3 C26 C23 C24 -176.7(8) . . . . ?
O1 C1 C2 C3 -3.0(17) . . . . ?
O1 C1 C2 C7 179.1(12) . . . . ?
O8 C40 C41 C46 176.6(8) . . . . ?
O8 C40 C41 C42 -2.3(13) . . . . ?
O11 C78 C75 C76 176.3(7) . . . . ?
O11 C78 C75 C74 -2.1(10) . . . . ?
O7 C40 C41 C46 -0.1(12) . . . . ?
O7 C40 C41 C42 -179.0(9) . . . . ?
O4 C26 C23 C22 -174.9(7) . . . . ?
O4 C26 C23 C24 0.3(12) . . . . ?
O9 C65 C62 C61 165.0(10) . . . . ?
O9 C65 C62 C63 -11.9(14) . . . . ?
O2 C1 C2 C3 -173.7(13) . . . . ?
O2 C1 C2 C7 8.4(18) . . . . ?
O12 C78 C75 C76 -4.4(10) . . . . ?
O12 C78 C75 C74 177.3(6) . . . . ?
O6 C39 C36 C37 -172.6(9) . . . . ?
O6 C39 C36 C35 6.7(14) . . . . ?
O5 C39 C36 C37 11.3(13) . . . . ?
O5 C39 C36 C35 -169.4(8) . . . . ?
C65 C62 C61 C60 178.0(11) . . . . ?
C65 C62 C63 C64 -176.9(10) . . . . ?
C26 C23 C24 C25 -177.2(8) . . . . ?
C40 C41 C46 C45 177.7(8) . . . . ?
C40 C41 C42 C43 -176.5(9) . . . . ?
N1 C53 C58 C57 -175.8(9) . . . . ?
N1 C53 C54 C55 177.1(9) . . . . ?
N1 C66 C67 C68 176.2(9) . . . . ?
N1 C66 C71 C70 -178.3(10) . . . . ?
N1 C50 C51 C52 176.5(11) . . . . ?
N1 C50 C49 C48 179.6(11) . . . . ?
C78 C75 C76 C77 -178.4(7) . . . . ?
C78 C75 C74 C73 178.4(7) . . . . ?
C62 C61 C60 C59 2(2) . . . . ?
C62 C63 C64 C59 -4.4(18) . . . . ?
C1 C2 C3 C4 -175.3(14) . . . . ?
C1 C2 C7 C6 172.7(12) . . . . ?
C22 C23 C24 C25 -2.0(14) . . . . ?
C22 C21 C20 C25 -4.0(13) . . . . ?
C22 C21 C20 C17 175.2(8) . . . . ?
C23 C22 C21 C20 3.0(13) . . . . ?
C53 N1 C66 C67 -37.1(15) . . . . ?
C53 N1 C66 C71 139.9(10) . . . . ?
C53 N1 C50 C51 -32.8(16) . . . . ?
C53 N1 C50 C49 148.4(11) . . . . ?
C53 C58 C57 C56 -1.5(16) . . . . ?
C2 C3 C4 C5 3(3) . . . . ?
C2 C7 C6 C5 3(2) . . . . ?
C61 C62 C63 C64 6.2(17) . . . . ?
C55 C56 C59 C60 17.8(14) . . . . ?
C55 C56 C59 C64 -166.8(10) . . . . ?
C55 C56 C57 C58 -2.0(14) . . . . ?
C56 C55 C54 C53 -1.0(15) . . . . ?
C56 C59 C60 C61 175.5(11) . . . . ?
C56 C59 C64 C63 -174.2(10) . . . . ?
C41 C46 C45 C44 1.9(15) . . . . ?
C41 C42 C43 C44 -4.4(17) . . . . ?
C47 C44 C45 C46 178.8(9) . . . . ?
C47 C44 C43 C42 -177.7(10) . . . . ?
C59 C56 C57 C58 177.2(9) . . . . ?
C11 N2 C14 C19 142.5(10) . . . . ?
C11 N2 C14 C15 -36.4(15) . . . . ?
C11 N2 C27 C28 123.1(9) . . . . ?
C11 N2 C27 C32 -55.7(11) . . . . ?
C11 C12 C13 C8 -1(2) . . . . ?
C11 C10 C9 C8 -1(2) . . . . ?
C25 C20 C17 C18 -35.4(13) . . . . ?
C25 C20 C17 C16 140.6(10) . . . . ?
C44 C47 C52 C51 -177.1(12) . . . . ?
C44 C47 C48 C49 173.0(11) . . . . ?
N2 C11 C12 C13 -175.2(12) . . . . ?
N2 C11 C10 C9 176.1(12) . . . . ?
N2 C14 C19 C18 -176.4(9) . . . . ?
N2 C14 C15 C16 175.9(10) . . . . ?
N2 C27 C28 C29 -178.8(6) . . . . ?
N2 C27 C32 C31 178.8(6) . . . . ?
C21 C22 C23 C26 175.4(8) . . . . ?
C21 C22 C23 C24 0.1(13) . . . . ?
C21 C20 C17 C18 145.5(9) . . . . ?
C21 C20 C17 C16 -38.5(13) . . . . ?
C8 C5 C4 C3 176.7(14) . . . . ?
C8 C5 C6 C7 -179.3(14) . . . . ?
C24 C25 C20 C21 2.1(13) . . . . ?
C24 C25 C20 C17 -177.1(8) . . . . ?
C39 C36 C37 C38 179.3(9) . . . . ?
C39 C36 C35 C34 -179.3(8) . . . . ?
C20 C25 C24 C23 0.9(15) . . . . ?
C20 C17 C18 C19 175.1(9) . . . . ?
C20 C17 C16 C15 -175.8(9) . . . . ?
C5 C8 C13 C12 176.6(14) . . . . ?
C5 C8 C9 C10 -175.6(13) . . . . ?
C46 C41 C42 C43 4.6(15) . . . . ?
C17 C16 C15 C14 1.7(17) . . . . ?
C69 C68 C67 C66 4.5(17) . . . . ?
C69 C72 C73 C74 -178.2(8) . . . . ?
C42 C41 C46 C45 -3.3(14) . . . . ?
C68 C69 C72 C77 168.8(9) . . . . ?
C68 C69 C72 C73 -13.0(13) . . . . ?
C68 C69 C70 C71 3.5(18) . . . . ?
C14 N2 C27 C28 -52.1(11) . . . . ?
C14 N2 C27 C32 129.1(8) . . . . ?
C14 C19 C18 C17 -0.5(15) . . . . ?
C36 C37 C38 C33 0.0 . . . . ?
C37 C36 C35 C34 0.0 . . . . ?
C37 C38 C33 C34 0.0 . . . . ?
C37 C38 C33 C30 179.8(8) . . . . ?
C38 C33 C34 C35 0.0 . . . . ?
C38 C33 C30 C29 166.8(5) . . . . ?
C38 C33 C30 C31 -13.4(8) . . . . ?
C33 C34 C35 C36 0.0 . . . . ?
C33 C30 C31 C32 -179.8(7) . . . . ?
C34 C33 C30 C29 -13.4(9) . . . . ?
C34 C33 C30 C31 166.4(5) . . . . ?
C35 C36 C37 C38 0.0 . . . . ?
C27 N2 C14 C19 -42.2(14) . . . . ?
C27 N2 C14 C15 138.9(9) . . . . ?
C27 C28 C29 C30 0.0 . . . . ?
C28 C27 C32 C31 0.0 . . . . ?
C28 C29 C30 C33 179.8(7) . . . . ?
C28 C29 C30 C31 0.0 . . . . ?
C29 C30 C31 C32 0.0 . . . . ?
C30 C33 C34 C35 -179.8(8) . . . . ?
C30 C31 C32 C27 0.0 . . . . ?
C32 C27 C28 C29 0.0 . . . . ?
C19 C14 C15 C16 -3.1(16) . . . . ?
C66 N1 C53 C58 -53.8(14) . . . . ?
C66 N1 C53 C54 126.7(10) . . . . ?
C66 N1 C50 C51 148.7(11) . . . . ?
C66 N1 C50 C49 -30.1(17) . . . . ?
C66 C71 C70 C69 -0.1(18) . . . . ?
C12 C11 N2 C14 149.7(11) . . . . ?
C12 C11 N2 C27 -25.4(17) . . . . ?
C12 C11 C10 C9 -6.0(19) . . . . ?
C18 C17 C16 C15 0.4(15) . . . . ?
C58 C53 C54 C55 -2.4(15) . . . . ?
C50 N1 C53 C58 127.6(11) . . . . ?
C50 N1 C53 C54 -51.9(14) . . . . ?
C50 N1 C66 C67 141.4(11) . . . . ?
C50 N1 C66 C71 -41.6(15) . . . . ?
C50 C51 C52 C47 2(2) . . . . ?
C50 C49 C48 C47 6.2(19) . . . . ?
C51 C50 C49 C48 0.9(19) . . . . ?
C52 C47 C44 C45 152.1(12) . . . . ?
C52 C47 C44 C43 -27.5(17) . . . . ?
C52 C47 C48 C49 -8.9(18) . . . . ?
C75 C76 C77 C72 0.0 . . . . ?
C76 C75 C74 C73 0.0 . . . . ?
C76 C77 C72 C69 178.2(8) . . . . ?
C76 C77 C72 C73 0.0 . . . . ?
C77 C72 C73 C74 0.0 . . . . ?
C72 C69 C68 C67 178.6(10) . . . . ?
C72 C69 C70 C71 179.3(10) . . . . ?
C72 C73 C74 C75 0.0 . . . . ?
C74 C75 C76 C77 0.0 . . . . ?
C45 C44 C43 C42 2.7(16) . . . . ?
C43 C44 C45 C46 -1.6(16) . . . . ?
C63 C62 C61 C60 -5.1(19) . . . . ?
C67 C66 C71 C70 -1.2(17) . . . . ?
C16 C17 C18 C19 -1.0(14) . . . . ?
C3 C2 C7 C6 -5(2) . . . . ?
C57 C56 C59 C60 -161.5(10) . . . . ?
C57 C56 C59 C64 14.0(14) . . . . ?
C49 C50 C51 C52 -4.8(19) . . . . ?
C4 C5 C6 C7 3(2) . . . . ?
C13 C8 C5 C4 160.0(14) . . . . ?
C13 C8 C5 C6 -18(2) . . . . ?
C13 C8 C9 C10 7(2) . . . . ?
C7 C2 C3 C4 3(2) . . . . ?
C71 C66 C67 C68 -1.0(16) . . . . ?
C10 C11 N2 C14 -32.5(17) . . . . ?
C10 C11 N2 C27 152.4(11) . . . . ?
C10 C11 C12 C13 7(2) . . . . ?
C54 C53 C58 C57 3.7(16) . . . . ?
C54 C55 C56 C59 -176.1(9) . . . . ?
C54 C55 C56 C57 3.1(14) . . . . ?
C9 C8 C5 C4 -17(2) . . . . ?
C9 C8 C5 C6 164.9(14) . . . . ?
C9 C8 C13 C12 -6(2) . . . . ?
C70 C69 C68 C67 -5.7(17) . . . . ?
C70 C69 C72 C77 -7.0(13) . . . . ?
C70 C69 C72 C73 171.2(9) . . . . ?
C6 C5 C4 C3 -5(2) . . . . ?
C60 C59 C64 C63 1.3(17) . . . . ?
C48 C47 C44 C45 -29.9(16) . . . . ?
C48 C47 C44 C43 150.4(11) . . . . ?
C48 C47 C52 C51 4.9(19) . . . . ?
C64 C59 C60 C61 -0.2(18) . . . . ?
C15 C14 C19 C18 2.5(15) . . . . ?

loop_
_smtbx_masks_void_nr
_smtbx_masks_void_average_x
_smtbx_masks_void_average_y
_smtbx_masks_void_average_z
_smtbx_masks_void_volume
_smtbx_masks_void_count_electrons
_smtbx_masks_void_content
1 -0.282 -0.537 -0.873 13770.9 2427.5 '48 DMF,32 H2O,8 NO3'
